data_4319692
loop_
_publ_author_name
'Reinhold Tacke'
'R\"udiger Bertermann'
'Olaf Dannappel'
'Ruth E. Neugebauer'
'Melanie P\"ulm'
'Reiner Willeke'

_publ_contact_author
;       Reinhold Tacke
    Institut f\"ur Anorganische Chemie
    Bayerische Julius-Maximilians-Universit\"at W\"urzburg
    Am Hubland
    D-97074 W\"urzburg
    Bundesrepublik Deutschland
;
_publ_contact_author_email r.tacke@mail.uni-wuerzburg.de
_publ_contact_author_fax '049 931 8884609'
_publ_contact_author_phone '049 931 8885250'
_publ_section_title
;
 Monocyclic Zwitterionic \l5Si-Silicates with an SiO2FC2 Framework:
 Syntheses and Structural Characterization in the Solid State and in
 Solution
;
_journal_name_full 'Inorganic Chemistry'
_journal_page_first 2520
_journal_page_last 2527
_journal_paper_doi 10.1021/ic0014484
_journal_volume 40
_journal_year 2001
_chemical_formula_moiety 'C6 H14 F N O3 Si'
_chemical_formula_sum 'C6 H14 F N O3 Si'
_chemical_formula_weight 195.27
_chemical_name_systematic
; 
 ? 
;
_space_group_IT_number 14
_symmetry_cell_setting monoclinic
_symmetry_space_group_name_Hall '-P 2ybc'
_symmetry_space_group_name_H-M 'P 1 21/c 1'
_atom_sites_solution_hydrogens geom
_atom_sites_solution_primary direct
_atom_sites_solution_secondary difmap
_audit_creation_method SHELXL-97
_cell_angle_alpha 90.00
_cell_angle_beta 110.73(3)
_cell_angle_gamma 90.00
_cell_formula_units_Z 4
_cell_length_a 9.0669(18)
_cell_length_b 12.873(3)
_cell_length_c 8.6764(17)
_cell_measurement_reflns_used 2000
_cell_measurement_temperature 173(2)
_cell_measurement_theta_max 28.09
_cell_measurement_theta_min 2.40
_cell_volume 947.1(4)
_computing_cell_refinement 'STOE IPDS'
_computing_data_collection 'STOE IPDS'
_computing_data_reduction 'STOE IPDS'
_computing_molecular_graphics 'SHELXTL PLUS'
_computing_publication_material 'SHELXTL PLUS'
_computing_structure_refinement 'SHELXL-97 (Sheldrick, 1997)'
_computing_structure_solution 'SHELXS-97 (Sheldrick, 1990)'
_diffrn_ambient_temperature 173(2)
_diffrn_measured_fraction_theta_full 0.886
_diffrn_measured_fraction_theta_max 0.886
_diffrn_measurement_device_type 'STOE IPDS'
_diffrn_radiation_monochromator graphite
_diffrn_radiation_source 'fine-focus sealed tube'
_diffrn_radiation_type MoK\a
_diffrn_radiation_wavelength 0.71073
_diffrn_reflns_av_R_equivalents 0.0492
_diffrn_reflns_av_sigmaI/netI 0.0441
_diffrn_reflns_limit_h_max 11
_diffrn_reflns_limit_h_min -12
_diffrn_reflns_limit_k_max 15
_diffrn_reflns_limit_k_min -14
_diffrn_reflns_limit_l_max 11
_diffrn_reflns_limit_l_min -11
_diffrn_reflns_number 7984
_diffrn_reflns_theta_full 28.09
_diffrn_reflns_theta_max 28.09
_diffrn_reflns_theta_min 2.40
_exptl_absorpt_coefficient_mu 0.235
_exptl_crystal_colour colorless
_exptl_crystal_density_diffrn 1.369
_exptl_crystal_density_method 'not measured'
_exptl_crystal_description blocks
_exptl_crystal_F_000 416
_exptl_crystal_size_max 0.3
_exptl_crystal_size_mid 0.3
_exptl_crystal_size_min 0.2
_refine_diff_density_max 0.277
_refine_diff_density_min -0.280
_refine_diff_density_rms 0.046
_refine_ls_extinction_coef 0.004(3)
_refine_ls_extinction_expression Fc^*^=kFc[1+0.001xFc^2^\l^3^/sin(2\q)]^-1/4^
_refine_ls_extinction_method SHELXL
_refine_ls_goodness_of_fit_ref 0.968
_refine_ls_hydrogen_treatment mixed
_refine_ls_matrix_type full
_refine_ls_number_parameters 166
_refine_ls_number_reflns 2135
_refine_ls_number_restraints 0
_refine_ls_restrained_S_all 0.968
_refine_ls_R_factor_all 0.0523
_refine_ls_R_factor_gt 0.0343
_refine_ls_shift/su_max 0.000
_refine_ls_shift/su_mean 0.000
_refine_ls_structure_factor_coef Fsqd
_refine_ls_weighting_details 'w=1/[\s^2^(Fo^2^)+(0.0489P)^2^+0.0000P] where P=(Fo^2^+2Fc^2^)/3'
_refine_ls_weighting_scheme calc
_refine_ls_wR_factor_gt 0.0788
_refine_ls_wR_factor_ref 0.0842
_reflns_number_gt 1570
_reflns_number_total 2135
_reflns_threshold_expression >2sigma(I)
_cod_data_source_file ic0014484_3.cif
_cod_data_source_block no12a
_cod_depositor_comments
;
The following automatic conversions were performed:

'_geom_angle_publ_flag' value 'Y' changed to 'y' according to the
built-in table from CIF Core dictionary named 'cif_core.dic' version
2.4.1 from 2010-06-29.

'_geom_bond_publ_flag' value 'Y' changed to
'y' according to the built-in table from CIF Core dictionary named
'cif_core.dic' version 2.4.1 from 2010-06-29 (5 times).

Automatic conversion script
Id: cif_fix_values 1646 2011-03-28 12:23:43Z adriana 

The following automatic conversions were performed:

'_refine_ls_weighting_scheme' value 'calc
w=1/[\s^2^(Fo^2^)+(0.0489P)^2^+0.0000P] where P=(Fo^2^+2Fc^2^)/3' was
changed to 'calc'. New tag '_refine_ls_weighting_details' was
created. The value of the new tag was set to
'w=1/[\s^2^(Fo^2^)+(0.0489P)^2^+0.0000P] where P=(Fo^2^+2Fc^2^)/3'.

Automatic conversion script
Id: cif_fix_values 3143 2015-03-26 13:38:13Z robertas 
;
_cod_original_cell_volume 947.1(3)
_cod_database_code 4319692

loop_
_symmetry_equiv_pos_as_xyz
'x, y, z'
'-x, y+1/2, -z+1/2'
'-x, -y, -z'
'x, -y-1/2, z-1/2'

loop_
_atom_site_label
_atom_site_type_symbol
_atom_site_fract_x
_atom_site_fract_y
_atom_site_fract_z
_atom_site_U_iso_or_equiv
_atom_site_adp_type
_atom_site_occupancy
_atom_site_calc_flag
_atom_site_refinement_flags
_atom_site_disorder_assembly
_atom_site_disorder_group
Si Si 0.67868(5) 0.04799(4) 0.34567(5) 0.02311(14) Uani 1 d . . .
F F 0.52142(10) -0.02594(8) 0.34210(11) 0.0286(2) Uani 1 d . . .
O1 O 0.84290(13) 0.13993(10) 0.36199(14) 0.0291(3) Uani 1 d . . .
O2 O 0.56330(13) 0.15312(10) 0.32674(15) 0.0310(3) Uani 1 d . . .
O3 O 0.89582(15) 0.31025(12) 0.36912(17) 0.0428(4) Uani 1 d . . .
N N 0.74528(16) -0.08173(11) 0.63926(16) 0.0249(3) Uani 1 d . . .
C1 C 0.80558(19) 0.00452(15) 0.56173(19) 0.0245(3) Uani 1 d . . .
C3 C 0.7496(2) -0.18341(17) 0.5611(3) 0.0366(4) Uani 1 d . . .
C5 C 0.8065(2) 0.23770(15) 0.3596(2) 0.0303(4) Uani 1 d . . .
C2 C 0.7057(2) -0.01770(18) 0.1660(2) 0.0350(4) Uani 1 d . . .
C4 C 0.8347(3) -0.0872(2) 0.8197(2) 0.0404(5) Uani 1 d . . .
C6 C 0.6361(2) 0.25147(18) 0.3429(3) 0.0413(5) Uani 1 d . . .
H H 0.648(2) -0.0673(15) 0.624(2) 0.025(5) Uiso 1 d . . .
H1A H 0.905(3) -0.0186(17) 0.563(2) 0.036(5) Uiso 1 d . . .
H1B H 0.820(2) 0.0619(17) 0.631(2) 0.031(5) Uiso 1 d . . .
H4A H 0.785(3) -0.145(2) 0.866(3) 0.054(7) Uiso 1 d . . .
H3A H 0.689(3) -0.177(2) 0.440(3) 0.048(6) Uiso 1 d . . .
H4B H 0.941(3) -0.1040(19) 0.837(2) 0.041(6) Uiso 1 d . . .
H4C H 0.827(3) -0.020(2) 0.863(3) 0.040(6) Uiso 1 d . . .
H3B H 0.857(3) -0.2020(19) 0.588(3) 0.049(6) Uiso 1 d . . .
H6A H 0.588(3) 0.292(2) 0.245(3) 0.052(7) Uiso 1 d . . .
H3C H 0.698(3) -0.234(2) 0.605(3) 0.049(6) Uiso 1 d . . .
H2A H 0.809(4) -0.046(3) 0.203(4) 0.088(10) Uiso 1 d . . .
H2B H 0.629(3) -0.071(2) 0.115(3) 0.060(7) Uiso 1 d . . .
H6B H 0.630(3) 0.289(2) 0.444(3) 0.061(7) Uiso 1 d . . .
H2C H 0.700(3) 0.032(2) 0.083(3) 0.068(8) Uiso 1 d . . .

loop_
_atom_site_aniso_label
_atom_site_aniso_U_11
_atom_site_aniso_U_22
_atom_site_aniso_U_33
_atom_site_aniso_U_23
_atom_site_aniso_U_13
_atom_site_aniso_U_12
Si 0.0186(2) 0.0242(3) 0.0262(2) 0.00049(17) 0.00760(14) 0.00151(17)
F 0.0208(4) 0.0299(6) 0.0339(5) -0.0011(4) 0.0082(4) -0.0013(4)
O1 0.0232(6) 0.0259(8) 0.0386(6) 0.0049(5) 0.0113(4) 0.0005(5)
O2 0.0207(6) 0.0265(8) 0.0432(7) 0.0014(5) 0.0083(4) 0.0022(5)
O3 0.0323(7) 0.0303(10) 0.0575(8) 0.0095(6) 0.0055(6) -0.0063(6)
N 0.0182(7) 0.0277(9) 0.0295(7) 0.0043(5) 0.0091(5) 0.0026(5)
C1 0.0216(8) 0.0244(10) 0.0278(7) -0.0008(6) 0.0091(6) -0.0021(6)
C3 0.0276(9) 0.0249(12) 0.0536(11) 0.0005(8) 0.0099(8) 0.0018(7)
C5 0.0284(8) 0.0272(12) 0.0307(8) 0.0056(7) 0.0046(6) 0.0013(7)
C2 0.0343(10) 0.0394(13) 0.0317(8) -0.0023(8) 0.0124(7) 0.0022(8)
C4 0.0400(11) 0.0479(15) 0.0312(9) 0.0111(9) 0.0101(8) 0.0012(9)
C6 0.0297(9) 0.0278(13) 0.0618(13) 0.0027(9) 0.0108(8) 0.0024(7)

loop_
_atom_type_symbol
_atom_type_description
_atom_type_scat_dispersion_real
_atom_type_scat_dispersion_imag
_atom_type_scat_source
C C 0.0033 0.0016 'International Tables Vol C Tables 4.2.6.8 and 6.1.1.4'
H H 0.0000 0.0000 'International Tables Vol C Tables 4.2.6.8 and 6.1.1.4'
N N 0.0061 0.0033 'International Tables Vol C Tables 4.2.6.8 and 6.1.1.4'
O O 0.0106 0.0060 'International Tables Vol C Tables 4.2.6.8 and 6.1.1.4'
F F 0.0171 0.0103 'International Tables Vol C Tables 4.2.6.8 and 6.1.1.4'
Si Si 0.0817 0.0704 'International Tables Vol C Tables 4.2.6.8 and 6.1.1.4'

loop_
_geom_angle_atom_site_label_1
_geom_angle_atom_site_label_2
_geom_angle_atom_site_label_3
_geom_angle
_geom_angle_site_symmetry_1
_geom_angle_site_symmetry_3
_geom_angle_publ_flag
O2 Si F 87.72(6) . . ?
O2 Si C2 122.99(8) . . ?
F Si C2 95.06(8) . . ?
O2 Si O1 87.08(6) . . ?
F Si O1 173.69(6) . . y
C2 Si O1 90.78(8) . . ?
O2 Si C1 118.08(7) . . ?
F Si C1 93.66(7) . . ?
C2 Si C1 118.52(9) . . ?
O1 Si C1 85.63(7) . . ?
C5 O1 Si 114.93(10) . . ?
C6 O2 Si 117.34(11) . . ?
H N C3 108.1(13) . . ?
H N C4 108.4(12) . . ?
C3 N C4 110.32(16) . . ?
H N C1 106.7(12) . . ?
C3 N C1 112.13(14) . . ?
C4 N C1 110.96(14) . . ?
H1B C1 H1A 108.7(17) . . ?
H1B C1 N 106.8(12) . . ?
H1A C1 N 105.0(13) . . ?
H1B C1 Si 107.6(12) . . ?
H1A C1 Si 110.3(12) . . ?
N C1 Si 118.07(11) . . ?
H3B C3 H3C 109(2) . . ?
H3B C3 H3A 114.3(19) . . ?
H3C C3 H3A 108.3(19) . . ?
H3B C3 N 107.6(14) . . ?
H3C C3 N 109.1(15) . . ?
H3A C3 N 108.0(15) . . ?
O3 C5 O1 125.59(16) . . ?
O3 C5 C6 123.28(18) . . ?
O1 C5 C6 111.13(16) . . ?
H2A C2 H2C 107(2) . . ?
H2A C2 H2B 110(3) . . ?
H2C C2 H2B 107(2) . . ?
H2A C2 Si 107.2(19) . . ?
H2C C2 Si 109.9(17) . . ?
H2B C2 Si 114.9(15) . . ?
H4B C4 H4C 111(2) . . ?
H4B C4 H4A 110(2) . . ?
H4C C4 H4A 114(2) . . ?
H4B C4 N 108.7(12) . . ?
H4C C4 N 106.3(13) . . ?
H4A C4 N 107.0(13) . . ?
H6A C6 H6B 111(2) . . ?
H6A C6 O2 110.2(15) . . ?
H6B C6 O2 110.3(15) . . ?
H6A C6 C5 106.2(14) . . ?
H6B C6 C5 109.7(14) . . ?
O2 C6 C5 109.30(17) . . ?

loop_
_geom_bond_atom_site_label_1
_geom_bond_atom_site_label_2
_geom_bond_distance
_geom_bond_site_symmetry_2
_geom_bond_publ_flag
Si O2 1.6827(13) . y
Si F 1.7054(11) . y
Si C2 1.8642(19) . y
Si O1 1.8679(13) . y
Si C1 1.9037(18) . y
O1 C5 1.299(2) . ?
O2 C6 1.411(3) . ?
O3 C5 1.219(2) . ?
N N 0.87(2) . ?
N C3 1.481(3) . ?
N C4 1.488(2) . ?
N C1 1.498(2) . ?
C1 H1B 0.93(2) . ?
C1 H1A 0.95(2) . ?
C3 H3B 0.95(2) . ?
C3 H3C 0.96(2) . ?
C3 H3A 1.00(2) . ?
C5 C6 1.511(3) . ?
C2 H2A 0.95(3) . ?
C2 H2C 0.96(3) . ?
C2 H2B 0.97(3) . ?
C4 H4B 0.95(2) . ?
C4 H4C 0.96(3) . ?
C4 H4A 1.02(3) . ?
C6 H6A 0.96(2) . ?
C6 H6B 1.02(3) . ?
